data_7152818
loop_
_publ_author_name
'Kand, Dnyaneshwar'
'Kalle, Arunasree Marasanapalli'
'Talukdar, Pinaki'

_publ_section_title
;
 Chromenoquinoline-based thiol probes: a study on the quencher position
 for controlling fluorescent Off-On characteristics.
;
_journal_issue 10
_journal_name_full 'Organic &amp; biomolecular chemistry'
_journal_page_first 1691
_journal_page_last 1701
_journal_paper_doi 10.1039/c2ob27192c
_journal_volume 11
_journal_year 2013
_chemical_formula_moiety C24H14N2O3
_chemical_formula_sum 'C24 H14 N2 O3'
_chemical_formula_weight 378.38
_chemical_name_systematic
;
?
;
_space_group_IT_number 9
_symmetry_cell_setting monoclinic
_symmetry_space_group_name_Hall 'C -2yc'
_symmetry_space_group_name_H-M 'C 1 c 1'
_atom_sites_solution_hydrogens geom
_atom_sites_solution_primary direct
_atom_sites_solution_secondary difmap
_audit_creation_method SHELXL-97
_cell_angle_alpha 90.00
_cell_angle_beta 122.238(9)
_cell_angle_gamma 90.00
_cell_formula_units_Z 4
_cell_length_a 12.720(7)
_cell_length_b 18.426(10)
_cell_length_c 9.036(5)
_cell_measurement_temperature 296(2)
_cell_volume 1791.4(17)
_computing_structure_refinement 'SHELXL-97 (Sheldrick, 2008)'
_diffrn_ambient_temperature 296(2)
_diffrn_measured_fraction_theta_full 1.000
_diffrn_measured_fraction_theta_max 1.000
_diffrn_radiation_monochromator graphite
_diffrn_radiation_source 'fine-focus sealed tube'
_diffrn_radiation_type MoK\a
_diffrn_radiation_wavelength 0.71073
_diffrn_reflns_av_R_equivalents 0.0391
_diffrn_reflns_av_sigmaI/netI 0.0565
_diffrn_reflns_limit_h_max 16
_diffrn_reflns_limit_h_min -16
_diffrn_reflns_limit_k_max 24
_diffrn_reflns_limit_k_min -19
_diffrn_reflns_limit_l_max 12
_diffrn_reflns_limit_l_min -12
_diffrn_reflns_number 8878
_diffrn_reflns_theta_full 28.28
_diffrn_reflns_theta_max 28.28
_diffrn_reflns_theta_min 2.19
_exptl_absorpt_coefficient_mu 0.094
_exptl_absorpt_correction_T_max 0.993
_exptl_absorpt_correction_T_min 0.988
_exptl_absorpt_correction_type multi-scan
_exptl_absorpt_process_details SADABS
_exptl_crystal_colour Yellow
_exptl_crystal_density_diffrn 1.407
_exptl_crystal_density_method calcd
_exptl_crystal_description Needles
_exptl_crystal_F_000 788
_exptl_crystal_size_max 0.15
_exptl_crystal_size_mid 0.11
_exptl_crystal_size_min 0.07
_refine_diff_density_max 0.157
_refine_diff_density_min -0.138
_refine_diff_density_rms 0.032
_refine_ls_abs_structure_details 'Flack H D (1983), Acta Cryst. A39, 876-881'
_refine_ls_abs_structure_Flack 0.5(13)
_refine_ls_extinction_coef 0.0055(9)
_refine_ls_extinction_expression Fc^*^=kFc[1+0.001xFc^2^\l^3^/sin(2\q)]^-1/4^
_refine_ls_extinction_method SHELXL
_refine_ls_goodness_of_fit_ref 0.991
_refine_ls_hydrogen_treatment mixed
_refine_ls_matrix_type full
_refine_ls_number_parameters 263
_refine_ls_number_reflns 4050
_refine_ls_number_restraints 2
_refine_ls_restrained_S_all 0.991
_refine_ls_R_factor_all 0.0686
_refine_ls_R_factor_gt 0.0453
_refine_ls_shift/su_max 0.022
_refine_ls_shift/su_mean 0.003
_refine_ls_structure_factor_coef Fsqd
_refine_ls_weighting_details 'calc w=1/[\s^2^(Fo^2^)+(0.0531P)^2^+0.0000P] where P=(Fo^2^+2Fc^2^)/3'
_refine_ls_weighting_scheme calc
_refine_ls_wR_factor_gt 0.1007
_refine_ls_wR_factor_ref 0.1144
_reflns_number_gt 2911
_reflns_number_total 4050
_reflns_threshold_expression >2\s(I)
_cod_data_source_file c2ob27192c.txt
_cod_data_source_block s1
_cod_depositor_comments
;
The following automatic conversions were performed:

'_symmetry_cell_setting' value 'Monoclinic' changed to 'monoclinic'
according to /home/saulius/struct/CIF-dictionaries/cif_core.dic
dictionary named 'cif_core.dic' version 2.4.2 from 2011-04-26.

Automatic conversion script
Id: cif_fix_values 1891 2012-01-12 08:04:46Z andrius 
;
_cod_original_cell_volume 1791.3(16)
_cod_original_sg_symbol_H-M C1C1
_cod_database_code 7152818

loop_
_symmetry_equiv_pos_as_xyz
'x, y, z'
'x, -y, z+1/2'
'x+1/2, y+1/2, z'
'x+1/2, -y+1/2, z+1/2'

loop_
_atom_site_label
_atom_site_type_symbol
_atom_site_fract_x
_atom_site_fract_y
_atom_site_fract_z
_atom_site_U_iso_or_equiv
_atom_site_adp_type
_atom_site_occupancy
_atom_site_symmetry_multiplicity
_atom_site_calc_flag
_atom_site_refinement_flags
O1 O 0.2125(2) 0.08853(12) 0.5439(3) 0.0936(6) Uani 1 1 d .
O2 O 0.5050(2) 0.02059(11) 1.1005(3) 0.1045(7) Uani 1 1 d .
O3 O 0.02802(16) 0.31284(9) 0.9830(2) 0.0658(4) Uani 1 1 d .
N1 N 0.37132(18) 0.07441(11) 0.8328(2) 0.0632(5) Uani 1 1 d .
N2 N 0.22478(15) 0.17246(9) 0.8727(2) 0.0481(4) Uani 1 1 d .
C1 C 0.2623(3) -0.02859(16) 0.6894(5) 0.0881(9) Uani 1 1 d .
H1 H 0.2052 -0.0597 0.6024 0.106 Uiso 1 1 calc R
C2 C 0.2727(3) 0.04995(15) 0.6700(4) 0.0730(7) Uani 1 1 d .
C3 C 0.4074(2) 0.14872(14) 0.8685(3) 0.0582(6) Uani 1 1 d .
C4 C 0.32714(19) 0.19840(12) 0.8797(3) 0.0487(5) Uani 1 1 d .
C5 C 0.14741(18) 0.21998(11) 0.8753(2) 0.0468(5) Uani 1 1 d .
C6 C 0.03467(19) 0.19556(12) 0.8690(2) 0.0486(5) Uani 1 1 d .
C7 C -0.02300(19) 0.12533(11) 0.8111(3) 0.0507(5) Uani 1 1 d .
C8 C 0.0184(2) 0.07057(12) 0.7443(3) 0.0600(5) Uani 1 1 d .
H8 H 0.0877 0.0793 0.7376 0.072 Uiso 1 1 calc R
C9 C -0.0410(3) 0.00504(14) 0.6894(4) 0.0721(7) Uani 1 1 d .
H9 H -0.0102 -0.0305 0.6493 0.087 Uiso 1 1 calc R
C10 C -0.1473(3) -0.00889(15) 0.6931(4) 0.0786(8) Uani 1 1 d .
H10 H -0.1880 -0.0532 0.6532 0.094 Uiso 1 1 calc R
C11 C 0.4203(3) 0.01695(15) 0.9500(4) 0.0734(7) Uani 1 1 d .
C12 C 0.3467(3) -0.04725(16) 0.8491(5) 0.0847(8) Uani 1 1 d .
H12 H 0.3589 -0.0942 0.8934 0.102 Uiso 1 1 calc R
C13 C 0.1710(2) 0.29614(12) 0.8896(3) 0.0506(5) Uani 1 1 d .
C14 C 0.0747(2) 0.34462(12) 0.8846(3) 0.0625(6) Uani 1 1 d .
H14A H 0.1109 0.3916 0.9335 0.075 Uiso 1 1 calc R
H14B H 0.0070 0.3517 0.7644 0.075 Uiso 1 1 calc R
C15 C -0.0181(2) 0.24470(13) 0.9271(3) 0.0554(5) Uani 1 1 d .
C16 C -0.1909(3) 0.04164(17) 0.7543(3) 0.0743(7) Uani 1 1 d .
H16 H -0.2617 0.0318 0.7568 0.089 Uiso 1 1 calc R
C17 C -0.1309(2) 0.10968(13) 0.8151(3) 0.0607(6) Uani 1 1 d .
C18 C -0.1763(3) 0.16191(16) 0.8809(4) 0.0756(7) Uani 1 1 d .
H18 H -0.2456 0.1510 0.8863 0.091 Uiso 1 1 calc R
C19 C -0.1216(2) 0.22759(16) 0.9366(3) 0.0709(7) Uani 1 1 d .
H19 H -0.1525 0.2612 0.9809 0.085 Uiso 1 1 calc R
C20 C 0.2745(2) 0.32160(12) 0.9025(3) 0.0547(5) Uani 1 1 d .
H20 H 0.2903 0.3712 0.9132 0.066 Uiso 1 1 calc R
C21 C 0.3593(2) 0.27301(13) 0.8999(3) 0.0540(5) Uani 1 1 d .
C22 C 0.4706(2) 0.29466(15) 0.9162(3) 0.0676(6) Uani 1 1 d .
H22 H 0.4920 0.3436 0.9302 0.081 Uiso 1 1 calc R
C23 C 0.5477(2) 0.24498(19) 0.9116(4) 0.0814(8) Uani 1 1 d .
H23 H 0.6226 0.2598 0.9266 0.098 Uiso 1 1 calc R
C24 C 0.5146(2) 0.17164(17) 0.8845(4) 0.0761(7) Uani 1 1 d .
H24 H 0.5665 0.1382 0.8773 0.091 Uiso 1 1 calc R

loop_
_atom_site_aniso_label
_atom_site_aniso_U_11
_atom_site_aniso_U_22
_atom_site_aniso_U_33
_atom_site_aniso_U_23
_atom_site_aniso_U_13
_atom_site_aniso_U_12
O1 0.0908(15) 0.0928(14) 0.0745(12) -0.0117(11) 0.0289(11) 0.0133(12)
O2 0.0920(16) 0.0910(14) 0.0987(16) 0.0068(12) 0.0294(14) 0.0282(13)
O3 0.0694(11) 0.0584(9) 0.0814(10) -0.0081(8) 0.0481(9) 0.0094(8)
N1 0.0509(11) 0.0601(12) 0.0772(12) -0.0079(10) 0.0332(10) 0.0118(9)
N2 0.0437(10) 0.0474(10) 0.0528(9) -0.0023(7) 0.0255(8) 0.0029(8)
C1 0.0790(19) 0.0686(17) 0.116(3) -0.0279(17) 0.052(2) 0.0001(15)
C2 0.0646(16) 0.0732(16) 0.0812(17) -0.0184(15) 0.0388(15) 0.0073(15)
C3 0.0443(12) 0.0640(15) 0.0654(14) -0.0074(11) 0.0285(11) 0.0030(11)
C4 0.0418(11) 0.0540(12) 0.0513(10) -0.0061(9) 0.0256(9) -0.0017(10)
C5 0.0436(11) 0.0471(12) 0.0484(11) -0.0031(9) 0.0236(9) 0.0031(9)
C6 0.0434(11) 0.0495(11) 0.0523(11) 0.0029(9) 0.0252(9) 0.0063(9)
C7 0.0447(11) 0.0511(12) 0.0492(10) 0.0069(9) 0.0203(9) 0.0028(10)
C8 0.0530(13) 0.0549(13) 0.0676(13) -0.0035(10) 0.0290(11) -0.0026(11)
C9 0.0716(17) 0.0571(14) 0.0724(15) -0.0069(11) 0.0282(13) -0.0073(13)
C10 0.0747(19) 0.0694(17) 0.0737(17) -0.0005(13) 0.0274(15) -0.0248(15)
C11 0.0575(15) 0.0735(17) 0.091(2) 0.0022(14) 0.0411(15) 0.0226(14)
C12 0.087(2) 0.0565(15) 0.128(3) -0.0070(17) 0.069(2) 0.0141(15)
C13 0.0535(13) 0.0449(12) 0.0550(11) -0.0039(9) 0.0300(10) 0.0024(10)
C14 0.0662(15) 0.0462(12) 0.0804(16) -0.0030(11) 0.0425(13) 0.0052(11)
C15 0.0509(13) 0.0579(13) 0.0607(13) 0.0031(10) 0.0320(11) 0.0081(11)
C16 0.0601(15) 0.0848(19) 0.0707(15) 0.0104(14) 0.0300(12) -0.0131(14)
C17 0.0492(13) 0.0667(15) 0.0648(13) 0.0113(11) 0.0296(11) -0.0013(11)
C18 0.0586(15) 0.092(2) 0.0947(18) 0.0139(15) 0.0534(14) 0.0059(15)
C19 0.0693(17) 0.0729(17) 0.0899(18) 0.0045(13) 0.0554(16) 0.0109(14)
C20 0.0604(13) 0.0456(12) 0.0597(13) -0.0060(9) 0.0331(11) -0.0058(11)
C21 0.0500(12) 0.0594(13) 0.0536(11) -0.0066(9) 0.0284(10) -0.0060(10)
C22 0.0606(15) 0.0713(16) 0.0776(16) -0.0120(12) 0.0413(13) -0.0185(13)
C23 0.0540(15) 0.099(2) 0.104(2) -0.0135(16) 0.0509(16) -0.0130(15)
C24 0.0562(15) 0.085(2) 0.0984(19) -0.0134(16) 0.0490(14) 0.0015(15)

loop_
_atom_type_symbol
_atom_type_description
_atom_type_scat_dispersion_real
_atom_type_scat_dispersion_imag
_atom_type_scat_source
C C 0.0033 0.0016 'International Tables Vol C Tables 4.2.6.8 and 6.1.1.4'
H H 0.0000 0.0000 'International Tables Vol C Tables 4.2.6.8 and 6.1.1.4'
N N 0.0061 0.0033 'International Tables Vol C Tables 4.2.6.8 and 6.1.1.4'
O O 0.0106 0.0060 'International Tables Vol C Tables 4.2.6.8 and 6.1.1.4'

loop_
_geom_angle_atom_site_label_1
_geom_angle_atom_site_label_2
_geom_angle_atom_site_label_3
_geom_angle
C15 O3 C14 112.67(17)
C11 N1 C2 109.9(2)
C11 N1 C3 126.9(2)
C2 N1 C3 123.1(2)
C5 N2 C4 117.99(18)
C12 C1 C2 108.5(3)
C12 C1 H1 125.7
C2 C1 H1 125.7
O1 C2 N1 124.2(3)
O1 C2 C1 129.7(3)
N1 C2 C1 106.1(3)
C24 C3 C4 120.9(2)
C24 C3 N1 120.4(2)
C4 C3 N1 118.7(2)
N2 C4 C3 118.7(2)
N2 C4 C21 123.47(18)
C3 C4 C21 117.83(19)
N2 C5 C13 121.94(19)
N2 C5 C6 120.88(18)
C13 C5 C6 117.16(17)
C15 C6 C7 117.95(19)
C15 C6 C5 116.31(19)
C7 C6 C5 125.73(17)
C8 C7 C17 116.8(2)
C8 C7 C6 124.24(18)
C17 C7 C6 118.97(18)
C9 C8 C7 121.7(2)
C9 C8 H8 119.2
C7 C8 H8 119.2
C8 C9 C10 120.6(3)
C8 C9 H9 119.7
C10 C9 H9 119.7
C16 C10 C9 120.0(3)
C16 C10 H10 120.0
C9 C10 H10 120.0
O2 C11 N1 125.9(3)
O2 C11 C12 129.0(3)
N1 C11 C12 105.1(3)
C1 C12 C11 110.3(3)
C1 C12 H12 124.8
C11 C12 H12 124.8
C20 C13 C5 120.0(2)
C20 C13 C14 122.9(2)
C5 C13 C14 117.09(19)
O3 C14 C13 109.92(18)
O3 C14 H14A 109.7
C13 C14 H14A 109.7
O3 C14 H14B 109.7
C13 C14 H14B 109.7
H14A C14 H14B 108.2
O3 C15 C6 122.9(2)
O3 C15 C19 114.6(2)
C6 C15 C19 122.5(2)
C10 C16 C17 121.1(3)
C10 C16 H16 119.5
C17 C16 H16 119.5
C18 C17 C16 120.7(2)
C18 C17 C7 119.5(2)
C16 C17 C7 119.8(2)
C19 C18 C17 121.6(2)
C19 C18 H18 119.2
C17 C18 H18 119.2
C18 C19 C15 119.5(2)
C18 C19 H19 120.2
C15 C19 H19 120.2
C13 C20 C21 120.0(2)
C13 C20 H20 120.0
C21 C20 H20 120.0
C20 C21 C22 123.8(2)
C20 C21 C4 116.5(2)
C22 C21 C4 119.7(2)
C23 C22 C21 120.7(3)
C23 C22 H22 119.7
C21 C22 H22 119.7
C22 C23 C24 120.2(2)
C22 C23 H23 119.9
C24 C23 H23 119.9
C3 C24 C23 120.6(2)
C3 C24 H24 119.7
C23 C24 H24 119.7

loop_
_geom_bond_atom_site_label_1
_geom_bond_atom_site_label_2
_geom_bond_distance
O1 C2 1.208(3)
O2 C11 1.205(4)
O3 C15 1.363(3)
O3 C14 1.431(3)
N1 C11 1.388(3)
N1 C2 1.404(3)
N1 C3 1.425(3)
N2 C5 1.327(2)
N2 C4 1.357(3)
C1 C12 1.304(4)
C1 C2 1.472(4)
C1 H1 0.9300
C3 C24 1.360(3)
C3 C4 1.414(3)
C4 C21 1.418(3)
C5 C13 1.426(3)
C5 C6 1.475(3)
C6 C15 1.386(3)
C6 C7 1.441(3)
C7 C8 1.414(3)
C7 C17 1.421(3)
C8 C9 1.369(3)
C8 H8 0.9300
C9 C10 1.394(4)
C9 H9 0.9300
C10 C16 1.345(4)
C10 H10 0.9300
C11 C12 1.482(4)
C12 H12 0.9300
C13 C20 1.343(3)
C13 C14 1.497(3)
C14 H14A 0.9700
C14 H14B 0.9700
C15 C19 1.401(3)
C16 C17 1.418(4)
C16 H16 0.9300
C17 C18 1.408(4)
C18 C19 1.352(4)
C18 H18 0.9300
C19 H19 0.9300
C20 C21 1.413(3)
C20 H20 0.9300
C21 C22 1.401(4)
C22 C23 1.357(4)
C22 H22 0.9300
C23 C24 1.398(4)
C23 H23 0.9300
C24 H24 0.9300
